data_4516884
loop_
_publ_author_name
'Zhai, Feng'
'Jordan, Richard F.'

_publ_section_title
;
 Autoxidation of Heterocyclic Aminals.
;
_journal_issue 6
_journal_name_full 'ACS omega'
_journal_page_first 3055
_journal_page_last 3063
_journal_paper_doi 10.1021/acsomega.7b00589
_journal_volume 2
_journal_year 2017
_chemical_formula_moiety 'C23 H20 N2 O2'
_chemical_formula_sum 'C23 H20 N2 O2'
_chemical_formula_weight 356.41
_space_group_crystal_system monoclinic
_space_group_IT_number 14
_space_group_name_Hall '-P 2ybc'
_space_group_name_H-M_alt 'P 1 21/c 1'
_atom_sites_solution_hydrogens mixed
_atom_sites_solution_primary
;
dual-space method as implemented in SHELXT 2014/5 (Sheldrick, 2014)
;
_atom_sites_solution_secondary difmap
_audit_creation_method SHELXL-2014/7
_cell_angle_alpha 90
_cell_angle_beta 104.785(3)
_cell_angle_gamma 90
_cell_formula_units_Z 4
_cell_length_a 9.2660(11)
_cell_length_b 15.0394(17)
_cell_length_c 13.5414(16)
_cell_measurement_reflns_used 6412
_cell_measurement_temperature 100(2)
_cell_measurement_theta_max 25.03
_cell_measurement_theta_min 2.65
_cell_volume 1824.6(4)
_computing_cell_refinement 'SAINT V.8.27 (Bruker AXS Inc., 2012)'
_computing_data_collection 'APEX2 v.2014.9-0 (Bruker AXS Inc., 2014)'
_computing_data_reduction 'SAINT V.8.27 (Bruker AXS Inc., 2012)'
_computing_molecular_graphics
;
Ortep-3 for Windows: L. J. Farrugia, J. Appl. Cryst (1997), 30, 565

Mercury: visualization and analysis of crystal structures
C. F. Macrae, P. R. Edgington, P. McCabe, E. Pidcock, G. P. Shields, 
R. Taylor, M. Towler and J. van de Streek, J. Appl. Cryst., 39, 453-457, 2006 
;
_computing_publication_material 'APEX2 v.2014.9-0 (Bruker AXS Inc., 2014)'
_computing_structure_refinement 'SHELXL-2014/7 (Sheldrick, 2014)'
_computing_structure_solution 'SHELXT 2014/5 (Sheldrick, 2014)'
_diffrn_ambient_temperature 100(2)
_diffrn_detector_area_resol_mean 10.4167
_diffrn_measured_fraction_theta_full 0.999
_diffrn_measured_fraction_theta_max 0.999
_diffrn_measurement_device_type 'Bruker D8 Venture PHOTON 100 CMOS'
_diffrn_measurement_method 'omega and phi scans'
_diffrn_radiation_monochromator mirrors
_diffrn_radiation_source 'INCOATEC ImuS micro-focus source'
_diffrn_radiation_type MoK\a
_diffrn_radiation_wavelength 0.71073
_diffrn_reflns_av_R_equivalents 0.0706
_diffrn_reflns_av_unetI/netI 0.0586
_diffrn_reflns_Laue_measured_fraction_full 0.999
_diffrn_reflns_Laue_measured_fraction_max 0.999
_diffrn_reflns_limit_h_max 11
_diffrn_reflns_limit_h_min -11
_diffrn_reflns_limit_k_max 17
_diffrn_reflns_limit_k_min -17
_diffrn_reflns_limit_l_max 16
_diffrn_reflns_limit_l_min -16
_diffrn_reflns_number 21427
_diffrn_reflns_point_group_measured_fraction_full 0.999
_diffrn_reflns_point_group_measured_fraction_max 0.999
_diffrn_reflns_theta_full 25.068
_diffrn_reflns_theta_max 25.068
_diffrn_reflns_theta_min 2.273
_exptl_absorpt_coefficient_mu 0.084
_exptl_absorpt_correction_T_max 0.745
_exptl_absorpt_correction_T_min 0.670
_exptl_absorpt_correction_type multi-scan
_exptl_absorpt_process_details
;
SADABS (version 2012/4) as implemented in APEX2, version 2014.9-0, Bruker AXS
;
_exptl_crystal_colour yellow
_exptl_crystal_density_diffrn 1.297
_exptl_crystal_description 'rectangular prism'
_exptl_crystal_F_000 752
_exptl_crystal_size_max 0.270
_exptl_crystal_size_mid 0.150
_exptl_crystal_size_min 0.060
_refine_diff_density_max 0.193
_refine_diff_density_min -0.370
_refine_diff_density_rms 0.050
_refine_ls_extinction_method none
_refine_ls_goodness_of_fit_ref 1.052
_refine_ls_hydrogen_treatment mixed
_refine_ls_matrix_type full
_refine_ls_number_parameters 290
_refine_ls_number_reflns 3218
_refine_ls_number_restraints 37
_refine_ls_restrained_S_all 1.048
_refine_ls_R_factor_all 0.1043
_refine_ls_R_factor_gt 0.0591
_refine_ls_shift/su_max 0.000
_refine_ls_shift/su_mean 0.000
_refine_ls_structure_factor_coef Fsqd
_refine_ls_weighting_details 'w=1/[\s^2^(Fo^2^)+(0.0494P)^2^+1.5836P] where P=(Fo^2^+2Fc^2^)/3'
_refine_ls_weighting_scheme calc
_refine_ls_wR_factor_gt 0.1177
_refine_ls_wR_factor_ref 0.1356
_reflns_Friedel_coverage 0.000
_reflns_number_gt 2182
_reflns_number_total 3218
_reflns_threshold_expression 'I > 2\s(I)'
_cod_data_source_file ao7b00589_si_003.cif
_cod_data_source_block 0066_zhai
_cod_original_sg_symbol_H-M 'P 21/c'
_cod_database_code 4516884
_shelx_shelxl_version_number 2014/7
_shelx_space_group_comment
;
The symmetry employed for this shelxl refinement is uniquely defined
by the following loop, which should always be used as a source of
symmetry information in preference to the above space-group names.
They are only intended as comments.
;
_shelx_estimated_absorpt_t_min 0.978
_shelx_estimated_absorpt_t_max 0.995

loop_
_space_group_symop_operation_xyz
'x, y, z'
'-x, y+1/2, -z+1/2'
'-x, -y, -z'
'x, -y-1/2, z-1/2'

loop_
_atom_site_label
_atom_site_type_symbol
_atom_site_fract_x
_atom_site_fract_y
_atom_site_fract_z
_atom_site_U_iso_or_equiv
_atom_site_adp_type
_atom_site_occupancy
_atom_site_site_symmetry_order
_atom_site_calc_flag
_atom_site_refinement_flags_posn
_atom_site_refinement_flags_adp
_atom_site_refinement_flags_occupancy
_atom_site_disorder_assembly
_atom_site_disorder_group
N1 N 0.4458(2) 0.78793(15) 0.95754(15) 0.0239(6) Uani 1 1 d . . . . .
N2 N 0.3392(2) 0.72921(15) 0.79191(16) 0.0200(5) Uani 1 1 d . . . . .
H2N H 0.333(3) 0.732(2) 0.721(2) 0.043(9) Uiso 1 1 d . . . . .
O2 O 0.3665(2) 0.73903(13) 1.09153(13) 0.0284(5) Uani 1 1 d . . . . .
O1 O 0.2278(2) 0.91395(14) 0.83865(17) 0.0279(5) Uani 0.85 1 d D . P A 1
C1 C 0.3376(3) 0.8908(2) 0.8130(2) 0.0186(7) Uani 0.85 1 d D . P A 1
C2 C 0.4161(3) 0.9351(2) 0.7442(2) 0.0180(7) Uani 0.85 1 d D . P A 1
C3 C 0.3864(12) 1.0099(9) 0.6846(12) 0.0274(9) Uani 0.85 1 d D . P A 1
H3 H 0.3001 1.0445 0.6830 0.033 Uiso 0.85 1 calc R U P A 1
C4 C 0.4845(4) 1.0345(3) 0.6263(3) 0.0275(8) Uani 0.85 1 d D . P A 1
H4 H 0.4619 1.0849 0.5827 0.033 Uiso 0.85 1 calc R U P A 1
C5 C 0.6131(4) 0.9873(2) 0.6310(2) 0.0256(8) Uani 0.85 1 d D . P A 1
H5 H 0.6778 1.0060 0.5908 0.031 Uiso 0.85 1 calc R U P A 1
C6 C 0.6515(3) 0.9113(2) 0.6945(2) 0.0212(8) Uani 0.85 1 d D . P A 1
C7 C 0.5460(6) 0.8879(3) 0.7491(5) 0.0179(8) Uani 0.85 1 d D . P A 1
C8 C 0.5655(3) 0.8126(2) 0.8135(2) 0.0179(7) Uani 0.85 1 d D . P A 1
C9 C 0.6926(3) 0.7641(2) 0.8292(2) 0.0202(7) Uani 0.85 1 d D . P A 1
H9 H 0.7080 0.7146 0.8743 0.024 Uiso 0.85 1 calc R U P A 1
C10 C 0.8019(5) 0.7877(4) 0.7779(6) 0.0268(9) Uani 0.85 1 d D . P A 1
H10 H 0.8913 0.7540 0.7890 0.032 Uiso 0.85 1 calc R U P A 1
C11 C 0.7805(4) 0.8592(2) 0.7119(3) 0.0272(8) Uani 0.85 1 d D . P A 1
H11 H 0.8550 0.8734 0.6776 0.033 Uiso 0.85 1 calc R U P A 1
C12 C 0.4233(6) 0.8012(5) 0.8485(8) 0.0188(7) Uani 0.85 1 d D . P A 1
O1X O 0.6672(12) 0.6966(7) 0.9156(9) 0.0279(5) Uani 0.15 1 d D . P A 2
C1X C 0.6088(14) 0.7550(9) 0.8582(10) 0.0186(7) Uani 0.15 1 d D . P A 2
C2X C 0.6704(14) 0.8057(9) 0.7855(11) 0.0180(7) Uani 0.15 1 d D . P A 2
C3X C 0.806(3) 0.807(3) 0.763(3) 0.0268(9) Uani 0.15 1 d D . P A 2
H3X H 0.8859 0.7705 0.8000 0.032 Uiso 0.15 1 calc R U P A 2
C4X C 0.8258(19) 0.8631(13) 0.6860(16) 0.0272(8) Uani 0.15 1 d D . P A 2
H4X H 0.9113 0.8548 0.6605 0.033 Uiso 0.15 1 calc R U P A 2
C5X C 0.7274(15) 0.9299(10) 0.6446(12) 0.0256(8) Uani 0.15 1 d D . P A 2
H5X H 0.7461 0.9674 0.5928 0.031 Uiso 0.15 1 calc R U P A 2
C6X C 0.5978(18) 0.9420(10) 0.6806(15) 0.0212(8) Uani 0.15 1 d D . P A 2
C7X C 0.571(3) 0.874(2) 0.746(3) 0.0179(8) Uani 0.15 1 d D . P A 2
C8X C 0.4508(14) 0.8797(8) 0.7926(11) 0.0179(7) Uani 0.15 1 d D . P A 2
C9X C 0.3550(17) 0.9481(10) 0.7681(13) 0.0202(7) Uani 0.15 1 d D . P A 2
H9X H 0.2774 0.9544 0.8018 0.024 Uiso 0.15 1 calc R U P A 2
C10X C 0.368(7) 1.011(5) 0.693(7) 0.0274(9) Uani 0.15 1 d D . P A 2
H10X H 0.2897 1.0522 0.6679 0.033 Uiso 0.15 1 calc R U P A 2
C11X C 0.493(2) 1.0112(13) 0.6559(19) 0.0275(8) Uani 0.15 1 d D . P A 2
H11X H 0.5091 1.0587 0.6135 0.033 Uiso 0.15 1 calc R U P A 2
C12X C 0.449(3) 0.794(3) 0.852(5) 0.0188(7) Uani 0.15 1 d D . P A 2
C13 C 0.5465(3) 0.8498(2) 1.0250(2) 0.0315(7) Uani 1 1 d . . . . .
H13A H 0.4894 0.9004 1.0404 0.047 Uiso 1 1 calc R U . . .
H13B H 0.6219 0.8710 0.9913 0.047 Uiso 1 1 calc R U . . .
H13C H 0.5960 0.8193 1.0887 0.047 Uiso 1 1 calc R U . . .
C14 C 0.3514(3) 0.73959(17) 0.99837(19) 0.0201(6) Uani 1 1 d . . . . .
C15 C 0.2356(3) 0.68719(17) 0.92816(18) 0.0198(6) Uani 1 1 d . . . . .
C16 C 0.1348(3) 0.63805(17) 0.9662(2) 0.0242(7) Uani 1 1 d . . . . .
H16 H 0.1397 0.6396 1.0371 0.029 Uiso 1 1 calc R U . . .
C17 C 0.0281(3) 0.58725(18) 0.9016(2) 0.0268(7) Uani 1 1 d . . . . .
H17 H -0.0401 0.5529 0.9275 0.032 Uiso 1 1 calc R U . . .
C18 C 0.0214(3) 0.58677(18) 0.7975(2) 0.0250(6) Uani 1 1 d . . . . .
H18 H -0.0523 0.5513 0.7531 0.030 Uiso 1 1 calc R U . . .
C19 C 0.1178(3) 0.63588(16) 0.75648(19) 0.0191(6) Uani 1 1 d . . . . .
C20 C 0.2288(3) 0.68540(16) 0.82414(18) 0.0181(6) Uani 1 1 d . . . . .
C21 C 0.1063(3) 0.63652(18) 0.64199(19) 0.0224(6) Uani 1 1 d . . . . .
H21 H 0.1440 0.6955 0.6255 0.027 Uiso 1 1 calc R U . . .
C22 C 0.2064(3) 0.56554(19) 0.6135(2) 0.0303(7) Uani 1 1 d . . . . .
H22A H 0.3081 0.5720 0.6568 0.045 Uiso 1 1 calc R U . . .
H22B H 0.2071 0.5726 0.5417 0.045 Uiso 1 1 calc R U . . .
H22C H 0.1681 0.5064 0.6238 0.045 Uiso 1 1 calc R U . . .
C23 C -0.0529(3) 0.6275(2) 0.5772(2) 0.0383(8) Uani 1 1 d . . . . .
H23A H -0.0908 0.5682 0.5869 0.057 Uiso 1 1 calc R U . . .
H23B H -0.0549 0.6358 0.5051 0.057 Uiso 1 1 calc R U . . .
H23C H -0.1157 0.6726 0.5978 0.057 Uiso 1 1 calc R U . . .

loop_
_atom_site_aniso_label
_atom_site_aniso_U_11
_atom_site_aniso_U_22
_atom_site_aniso_U_33
_atom_site_aniso_U_23
_atom_site_aniso_U_13
_atom_site_aniso_U_12
N1 0.0253(13) 0.0336(14) 0.0125(11) -0.0030(10) 0.0042(10) -0.0044(11)
N2 0.0218(13) 0.0271(13) 0.0116(11) -0.0011(10) 0.0052(10) -0.0047(10)
O2 0.0374(12) 0.0378(12) 0.0107(10) 0.0004(8) 0.0072(8) 0.0082(9)
O1 0.0254(13) 0.0299(13) 0.0314(13) 0.0047(10) 0.0126(10) 0.0085(10)
C1 0.0180(17) 0.0210(16) 0.0150(15) -0.0028(13) 0.0011(13) -0.0010(14)
C2 0.0176(18) 0.0199(17) 0.0174(16) -0.0025(14) 0.0062(14) 0.0000(14)
C3 0.025(4) 0.0233(16) 0.031(3) 0.0045(19) 0.002(2) -0.001(2)
C4 0.0323(19) 0.022(2) 0.025(2) 0.0104(15) 0.0024(18) -0.0054(16)
C5 0.032(2) 0.0238(17) 0.0217(17) -0.0011(14) 0.0073(15) -0.0139(15)
C6 0.020(2) 0.022(2) 0.0212(17) -0.0057(15) 0.0050(16) -0.0029(15)
C7 0.022(2) 0.015(2) 0.0177(15) -0.0074(18) 0.0053(17) -0.0013(13)
C8 0.0199(17) 0.0188(16) 0.0137(15) -0.0065(13) 0.0021(13) -0.0013(13)
C9 0.0219(18) 0.0161(16) 0.0219(17) 0.0011(13) 0.0041(14) -0.0003(14)
C10 0.0205(16) 0.018(3) 0.044(3) -0.0042(18) 0.0110(15) -0.0022(17)
C11 0.023(2) 0.0335(19) 0.031(2) -0.0087(17) 0.0187(15) -0.0094(17)
C12 0.024(3) 0.0185(19) 0.0134(16) -0.0017(13) 0.004(3) -0.0002(16)
O1X 0.0254(13) 0.0299(13) 0.0314(13) 0.0047(10) 0.0126(10) 0.0085(10)
C1X 0.0180(17) 0.0210(16) 0.0150(15) -0.0028(13) 0.0011(13) -0.0010(14)
C2X 0.0176(18) 0.0199(17) 0.0174(16) -0.0025(14) 0.0062(14) 0.0000(14)
C3X 0.0205(16) 0.018(3) 0.044(3) -0.0042(18) 0.0110(15) -0.0022(17)
C4X 0.023(2) 0.0335(19) 0.031(2) -0.0087(17) 0.0187(15) -0.0094(17)
C5X 0.032(2) 0.0238(17) 0.0217(17) -0.0011(14) 0.0073(15) -0.0139(15)
C6X 0.020(2) 0.022(2) 0.0212(17) -0.0057(15) 0.0050(16) -0.0029(15)
C7X 0.022(2) 0.015(2) 0.0177(15) -0.0074(18) 0.0053(17) -0.0013(13)
C8X 0.0199(17) 0.0188(16) 0.0137(15) -0.0065(13) 0.0021(13) -0.0013(13)
C9X 0.0219(18) 0.0161(16) 0.0219(17) 0.0011(13) 0.0041(14) -0.0003(14)
C10X 0.025(4) 0.0233(16) 0.031(3) 0.0045(19) 0.002(2) -0.001(2)
C11X 0.0323(19) 0.022(2) 0.025(2) 0.0104(15) 0.0024(18) -0.0054(16)
C12X 0.024(3) 0.0185(19) 0.0134(16) -0.0017(13) 0.004(3) -0.0002(16)
C13 0.0273(16) 0.0460(18) 0.0194(15) -0.0089(14) 0.0027(13) -0.0072(14)
C14 0.0221(15) 0.0209(14) 0.0180(15) 0.0000(11) 0.0066(12) 0.0081(12)
C15 0.0241(15) 0.0196(14) 0.0166(14) 0.0027(11) 0.0068(12) 0.0039(12)
C16 0.0303(16) 0.0246(15) 0.0210(15) 0.0059(12) 0.0127(13) 0.0058(13)
C17 0.0261(16) 0.0259(15) 0.0323(17) 0.0074(13) 0.0145(13) -0.0013(13)
C18 0.0211(15) 0.0251(15) 0.0279(15) -0.0016(13) 0.0048(13) -0.0021(12)
C19 0.0172(14) 0.0198(14) 0.0214(14) 0.0017(12) 0.0069(12) 0.0025(12)
C20 0.0191(14) 0.0181(13) 0.0181(14) 0.0021(11) 0.0065(12) 0.0045(12)
C21 0.0247(15) 0.0232(15) 0.0186(14) -0.0018(11) 0.0041(12) -0.0034(12)
C22 0.0396(18) 0.0326(16) 0.0197(14) -0.0015(13) 0.0092(14) 0.0026(14)
C23 0.0327(18) 0.051(2) 0.0266(16) -0.0023(15) -0.0003(14) -0.0067(16)

loop_
_atom_type_symbol
_atom_type_description
_atom_type_scat_dispersion_real
_atom_type_scat_dispersion_imag
_atom_type_scat_source
C C 0.0033 0.0016 'International Tables Vol C Tables 4.2.6.8 and 6.1.1.4'
H H 0.0000 0.0000 'International Tables Vol C Tables 4.2.6.8 and 6.1.1.4'
N N 0.0061 0.0033 'International Tables Vol C Tables 4.2.6.8 and 6.1.1.4'
O O 0.0106 0.0060 'International Tables Vol C Tables 4.2.6.8 and 6.1.1.4'

loop_
_geom_angle_atom_site_label_1
_geom_angle_atom_site_label_2
_geom_angle_atom_site_label_3
_geom_angle
C14 N1 C12X 128(2)
C14 N1 C12 123.2(4)
C14 N1 C13 117.4(2)
C12X N1 C13 114(2)
C12 N1 C13 116.8(4)
C20 N2 C12 122.5(3)
C20 N2 C12X 126.8(14)
C20 N2 H2N 118.8(18)
C12 N2 H2N 113.2(19)
C12X N2 H2N 112(2)
O1 C1 C2 129.6(3)
O1 C1 C12 123.7(3)
C2 C1 C12 106.7(3)
C3 C2 C7 119.4(3)
C3 C2 C1 133.1(3)
C7 C2 C1 107.5(3)
C2 C3 C4 119.3(4)
C2 C3 H3 120.4
C4 C3 H3 120.4
C5 C4 C3 121.2(3)
C5 C4 H4 119.4
C3 C4 H4 119.4
C4 C5 C6 121.6(3)
C4 C5 H5 119.2
C6 C5 H5 119.2
C11 C6 C7 116.7(3)
C11 C6 C5 128.7(3)
C7 C6 C5 114.6(3)
C2 C7 C8 114.4(3)
C2 C7 C6 123.8(3)
C8 C7 C6 121.7(3)
C9 C8 C7 119.8(3)
C9 C8 C12 132.7(3)
C7 C8 C12 107.4(3)
C8 C9 C10 119.4(3)
C8 C9 H9 120.3
C10 C9 H9 120.3
C11 C10 C9 120.8(3)
C11 C10 H10 119.6
C9 C10 H10 119.6
C10 C11 C6 121.4(3)
C10 C11 H11 119.3
C6 C11 H11 119.3
N2 C12 N1 110.9(3)
N2 C12 C8 108.3(7)
N1 C12 C8 115.0(5)
N2 C12 C1 108.6(5)
N1 C12 C1 111.0(6)
C8 C12 C1 102.6(3)
O1X C1X C2X 128.5(10)
O1X C1X C12X 124.7(11)
C2X C1X C12X 106.8(8)
C3X C2X C7X 117.5(10)
C3X C2X C1X 133.7(10)
C7X C2X C1X 108.0(8)
C2X C3X C4X 118.5(13)
C2X C3X H3X 120.8
C4X C3X H3X 120.8
C5X C4X C3X 123.3(12)
C5X C4X H4X 118.3
C3X C4X H4X 118.3
C4X C5X C6X 119.0(10)
C4X C5X H5X 120.5
C6X C5X H5X 120.5
C11X C6X C7X 117.7(9)
C11X C6X C5X 127.4(10)
C7X C6X C5X 114.9(9)
C2X C7X C6X 124.7(10)
C2X C7X C8X 113.0(9)
C6X C7X C8X 121.2(10)
C9X C8X C7X 118.8(10)
C9X C8X C12X 133.1(11)
C7X C8X C12X 107.5(10)
C8X C9X C10X 121.1(13)
C8X C9X H9X 119.4
C10X C9X H9X 119.4
C11X C10X C9X 119.9(14)
C11X C10X H10X 120.0
C9X C10X H10X 120.0
C10X C11X C6X 120.2(12)
C10X C11X H11X 119.9
C6X C11X H11X 119.9
N1 C12X N2 108.1(11)
N1 C12X C8X 126(4)
N2 C12X C8X 111(4)
N1 C12X C1X 100(2)
N2 C12X C1X 106(3)
C8X C12X C1X 102.2(8)
N1 C13 H13A 109.5
N1 C13 H13B 109.5
H13A C13 H13B 109.5
N1 C13 H13C 109.5
H13A C13 H13C 109.5
H13B C13 H13C 109.5
O2 C14 N1 120.2(2)
O2 C14 C15 122.1(2)
N1 C14 C15 117.6(2)
C16 C15 C20 120.2(2)
C16 C15 C14 119.7(2)
C20 C15 C14 120.1(2)
C17 C16 C15 120.2(2)
C17 C16 H16 119.9
C15 C16 H16 119.9
C16 C17 C18 119.1(3)
C16 C17 H17 120.5
C18 C17 H17 120.5
C19 C18 C17 122.5(3)
C19 C18 H18 118.8
C17 C18 H18 118.8
C18 C19 C20 117.6(2)
C18 C19 C21 121.8(2)
C20 C19 C21 120.6(2)
N2 C20 C15 117.7(2)
N2 C20 C19 121.8(2)
C15 C20 C19 120.4(2)
C23 C21 C19 113.1(2)
C23 C21 C22 110.8(2)
C19 C21 C22 111.2(2)
C23 C21 H21 107.1
C19 C21 H21 107.1
C22 C21 H21 107.1
C21 C22 H22A 109.5
C21 C22 H22B 109.5
H22A C22 H22B 109.5
C21 C22 H22C 109.5
H22A C22 H22C 109.5
H22B C22 H22C 109.5
C21 C23 H23A 109.5
C21 C23 H23B 109.5
H23A C23 H23B 109.5
C21 C23 H23C 109.5
H23A C23 H23C 109.5
H23B C23 H23C 109.5

loop_
_geom_bond_atom_site_label_1
_geom_bond_atom_site_label_2
_geom_bond_distance
N1 C14 1.358(3)
N1 C12X 1.44(5)
N1 C12 1.451(9)
N1 C13 1.461(3)
N2 C20 1.378(3)
N2 C12 1.436(12)
N2 C12X 1.50(7)
N2 H2N 0.94(3)
O2 C14 1.233(3)
O1 C1 1.207(3)
C1 C2 1.479(4)
C1 C12 1.576(5)
C2 C3 1.370(5)
C2 C7 1.384(5)
C3 C4 1.397(5)
C3 H3 0.9500
C4 C5 1.375(5)
C4 H4 0.9500
C5 C6 1.420(4)
C5 H5 0.9500
C6 C11 1.397(4)
C6 C7 1.413(4)
C7 C8 1.412(4)
C8 C9 1.356(4)
C8 C12 1.519(4)
C9 C10 1.412(5)
C9 H9 0.9500
C10 C11 1.380(5)
C10 H10 0.9500
C11 H11 0.9500
O1X C1X 1.206(9)
C1X C2X 1.471(9)
C1X C12X 1.574(11)
C2X C3X 1.368(11)
C2X C7X 1.393(11)
C3X C4X 1.392(11)
C3X H3X 0.9500
C4X C5X 1.376(10)
C4X H4X 0.9500
C5X C6X 1.418(9)
C5X H5X 0.9500
C6X C11X 1.402(10)
C6X C7X 1.416(9)
C7X C8X 1.416(10)
C8X C9X 1.343(9)
C8X C12X 1.518(10)
C9X C10X 1.412(11)
C9X H9X 0.9500
C10X C11X 1.381(11)
C10X H10X 0.9500
C11X H11X 0.9500
C13 H13A 0.9800
C13 H13B 0.9800
C13 H13C 0.9800
C14 C15 1.469(4)
C15 C16 1.389(4)
C15 C20 1.394(3)
C16 C17 1.373(4)
C16 H16 0.9500
C17 C18 1.396(4)
C17 H17 0.9500
C18 C19 1.380(4)
C18 H18 0.9500
C19 C20 1.404(3)
C19 C21 1.527(3)
C21 C23 1.517(4)
C21 C22 1.527(4)
C21 H21 1.0000
C22 H22A 0.9800
C22 H22B 0.9800
C22 H22C 0.9800
C23 H23A 0.9800
C23 H23B 0.9800
C23 H23C 0.9800

loop_
_geom_torsion_atom_site_label_1
_geom_torsion_atom_site_label_2
_geom_torsion_atom_site_label_3
_geom_torsion_atom_site_label_4
_geom_torsion
O1 C1 C2 C3 -4.9(13)
C12 C1 C2 C3 173.8(13)
O1 C1 C2 C7 172.8(5)
C12 C1 C2 C7 -8.6(6)
C7 C2 C3 C4 3(2)
C1 C2 C3 C4 -179.6(7)
C2 C3 C4 C5 -3(2)
C3 C4 C5 C6 0.4(12)
C4 C5 C6 C11 -176.3(4)
C4 C5 C6 C7 1.5(6)
C3 C2 C7 C8 179.5(11)
C1 C2 C7 C8 1.4(7)
C3 C2 C7 C6 -1.0(14)
C1 C2 C7 C6 -179.1(6)
C11 C6 C7 C2 176.9(5)
C5 C6 C7 C2 -1.2(9)
C11 C6 C7 C8 -3.7(8)
C5 C6 C7 C8 178.3(5)
C2 C7 C8 C9 -176.2(4)
C6 C7 C8 C9 4.3(9)
C2 C7 C8 C12 6.6(8)
C6 C7 C8 C12 -172.9(7)
C7 C8 C9 C10 -2.2(7)
C12 C8 C9 C10 174.1(8)
C8 C9 C10 C11 -0.3(9)
C9 C10 C11 C6 0.8(9)
C7 C6 C11 C10 1.1(7)
C5 C6 C11 C10 178.8(5)
C20 N2 C12 N1 33.9(4)
C20 N2 C12 C8 160.9(3)
C20 N2 C12 C1 -88.4(4)
C14 N1 C12 N2 -26.5(5)
C13 N1 C12 N2 172.0(2)
C14 N1 C12 C8 -149.8(4)
C13 N1 C12 C8 48.7(6)
C14 N1 C12 C1 94.4(6)
C13 N1 C12 C1 -67.2(4)
C9 C8 C12 N2 -73.0(7)
C7 C8 C12 N2 103.7(4)
C9 C8 C12 N1 51.7(10)
C7 C8 C12 N1 -131.6(5)
C9 C8 C12 C1 172.3(3)
C7 C8 C12 C1 -11.1(8)
O1 C1 C12 N2 76.1(6)
C2 C1 C12 N2 -102.6(3)
O1 C1 C12 N1 -46.1(7)
C2 C1 C12 N1 135.2(3)
O1 C1 C12 C8 -169.3(4)
C2 C1 C12 C8 11.9(7)
O1X C1X C2X C3X -4(5)
C12X C1X C2X C3X 174(5)
O1X C1X C2X C7X -172(3)
C12X C1X C2X C7X 5(4)
C7X C2X C3X C4X -14(6)
C1X C2X C3X C4X 178(3)
C2X C3X C4X C5X 14(6)
C3X C4X C5X C6X -1(4)
C4X C5X C6X C11X 173(3)
C4X C5X C6X C7X -9(4)
C3X C2X C7X C6X 3(6)
C1X C2X C7X C6X 174(4)
C3X C2X C7X C8X -165(4)
C1X C2X C7X C8X 6(4)
C11X C6X C7X C2X -173(4)
C5X C6X C7X C2X 9(6)
C11X C6X C7X C8X -6(6)
C5X C6X C7X C8X 176(3)
C2X C7X C8X C9X 174(3)
C6X C7X C8X C9X 5(6)
C2X C7X C8X C12X -14(5)
C6X C7X C8X C12X 177(5)
C7X C8X C9X C10X 3(7)
C12X C8X C9X C10X -166(7)
C8X C9X C10X C11X -11(13)
C9X C10X C11X C6X 10(13)
C7X C6X C11X C10X -1(8)
C5X C6X C11X C10X 176(7)
C14 N1 C12X N2 -6.3(17)
C13 N1 C12X N2 -178.8(7)
C14 N1 C12X C8X 129(3)
C13 N1 C12X C8X -44(3)
C14 N1 C12X C1X -118(2)
C13 N1 C12X C1X 70(3)
C20 N2 C12X N1 13.9(14)
C20 N2 C12X C8X -128.4(16)
C20 N2 C12X C1X 121.1(16)
C9X C8X C12X N1 -61(6)
C7X C8X C12X N1 129(3)
C9X C8X C12X N2 73(5)
C7X C8X C12X N2 -97(3)
C9X C8X C12X C1X -174(2)
C7X C8X C12X C1X 16(5)
O1X C1X C12X N1 34(5)
C2X C1X C12X N1 -144(2)
O1X C1X C12X N2 -79(4)
C2X C1X C12X N2 103.9(14)
O1X C1X C12X C8X 165(2)
C2X C1X C12X C8X -13(5)
C12X N1 C14 O2 177.6(11)
C12 N1 C14 O2 -171.6(4)
C13 N1 C14 O2 -10.2(4)
C12X N1 C14 C15 -0.9(12)
C12 N1 C14 C15 9.9(4)
C13 N1 C14 C15 171.4(2)
O2 C14 C15 C16 2.8(4)
N1 C14 C15 C16 -178.8(2)
O2 C14 C15 C20 -175.9(2)
N1 C14 C15 C20 2.5(4)
C20 C15 C16 C17 0.1(4)
C14 C15 C16 C17 -178.5(2)
C15 C16 C17 C18 -0.9(4)
C16 C17 C18 C19 -0.3(4)
C17 C18 C19 C20 2.1(4)
C17 C18 C19 C21 -178.3(2)
C12 N2 C20 C15 -24.0(4)
C12X N2 C20 C15 -13.4(8)
C12 N2 C20 C19 159.8(3)
C12X N2 C20 C19 170.4(7)
C16 C15 C20 N2 -174.6(2)
C14 C15 C20 N2 4.1(4)
C16 C15 C20 C19 1.7(4)
C14 C15 C20 C19 -179.6(2)
C18 C19 C20 N2 173.4(2)
C21 C19 C20 N2 -6.2(4)
C18 C19 C20 C15 -2.8(4)
C21 C19 C20 C15 177.7(2)
C18 C19 C21 C23 33.0(4)
C20 C19 C21 C23 -147.4(2)
C18 C19 C21 C22 -92.4(3)
C20 C19 C21 C22 87.1(3)
